data_7151794
loop_
_publ_author_name
'Vicente, Jos\'e'
'Chicote, Mar\'ia Teresa'
'Mart\'inez-Mart\'inez, Antonio Jes\'us'
'Bautista, Delia'
'Jones, Peter G.'

_publ_section_title
;
 Synthesis of a family of 3-alkyl- or 3-aryl-substituted
 1,2-dihydroquinazolinium salts and their isomerization to
 4-iminium-1,2,3,4-tetrahydroquinolines.
;
_journal_issue 7
_journal_name_full 'Organic &amp; biomolecular chemistry'
_journal_page_first 2279
_journal_page_last 2285
_journal_paper_doi 10.1039/c0ob00982b
_journal_volume 9
_journal_year 2011
_chemical_formula_sum 'C17 H23 F3 N2 O3 S'
_chemical_formula_weight 392.43
_chemical_name_systematic
;
?
;
_space_group_IT_number 14
_symmetry_cell_setting monoclinic
_symmetry_space_group_name_Hall '-P 2yn'
_symmetry_space_group_name_H-M 'P 1 21/n 1'
_atom_sites_solution_hydrogens geom
_atom_sites_solution_primary direct
_atom_sites_solution_secondary difmap
_audit_creation_method SHELXL-97
_cell_angle_alpha 90.00
_cell_angle_beta 96.094(2)
_cell_angle_gamma 90.00
_cell_formula_units_Z 4
_cell_length_a 10.9025(11)
_cell_length_b 13.0141(13)
_cell_length_c 13.1294(14)
_cell_measurement_reflns_used 5469
_cell_measurement_temperature 100(2)
_cell_measurement_theta_max 27.65
_cell_measurement_theta_min 2.21
_cell_volume 1852.4(3)
_computing_cell_refinement 'Bruker SAINT'
_computing_data_collection 'Bruker SMART'
_computing_data_reduction 'Bruker SAINT'
_computing_molecular_graphics 'Bruker SHELXTL'
_computing_publication_material 'Bruker SHELXTL'
_computing_structure_refinement 'SHELXL-97 (Sheldrick, 1997)'
_computing_structure_solution 'SHELXS-97 (Sheldrick, 1990)'
_diffrn_ambient_temperature 100(2)
_diffrn_detector_area_resol_mean 8.26
_diffrn_measured_fraction_theta_full 1.000
_diffrn_measured_fraction_theta_max 0.952
_diffrn_measurement_device_type 'Bruker SMART APEX CCD'
_diffrn_measurement_method \w-scan
_diffrn_radiation_monochromator graphite
_diffrn_radiation_source 'fine-focus sealed tube'
_diffrn_radiation_type MoK\a
_diffrn_radiation_wavelength 0.71073
_diffrn_reflns_av_R_equivalents 0.0335
_diffrn_reflns_av_sigmaI/netI 0.0312
_diffrn_reflns_limit_h_max 14
_diffrn_reflns_limit_h_min -14
_diffrn_reflns_limit_k_max 17
_diffrn_reflns_limit_k_min -17
_diffrn_reflns_limit_l_max 17
_diffrn_reflns_limit_l_min -17
_diffrn_reflns_number 21913
_diffrn_reflns_theta_full 26.00
_diffrn_reflns_theta_max 28.70
_diffrn_reflns_theta_min 2.21
_exptl_absorpt_coefficient_mu 0.223
_exptl_absorpt_correction_T_max 0.9846
_exptl_absorpt_correction_T_min 0.8676
_exptl_absorpt_correction_type multi-scan
_exptl_absorpt_process_details SADABS
_exptl_crystal_colour yellow
_exptl_crystal_density_diffrn 1.407
_exptl_crystal_density_method 'not measured'
_exptl_crystal_description prism
_exptl_crystal_F_000 824
_exptl_crystal_size_max 0.26
_exptl_crystal_size_mid 0.08
_exptl_crystal_size_min 0.07
_refine_diff_density_max 0.518
_refine_diff_density_min -0.443
_refine_diff_density_rms 0.061
_refine_ls_extinction_method none
_refine_ls_goodness_of_fit_ref 1.028
_refine_ls_hydrogen_treatment 'NH free, rigid methyls, others riding'
_refine_ls_matrix_type full
_refine_ls_number_parameters 241
_refine_ls_number_reflns 4547
_refine_ls_number_restraints 0
_refine_ls_restrained_S_all 1.028
_refine_ls_R_factor_all 0.0592
_refine_ls_R_factor_gt 0.0464
_refine_ls_shift/su_max 0.001
_refine_ls_shift/su_mean 0.000
_refine_ls_structure_factor_coef Fsqd
_refine_ls_weighting_details 'calc w=1/[\s^2^(Fo^2^)+(0.0594P)^2^+0.9260P] where P=(Fo^2^+2Fc^2^)/3'
_refine_ls_weighting_scheme calc
_refine_ls_wR_factor_gt 0.1106
_refine_ls_wR_factor_ref 0.1176
_reflns_number_gt 3698
_reflns_number_total 4547
_reflns_threshold_expression >2sigma(I)
_cod_data_source_file c0ob00982b.txt
_cod_data_source_block j30s
_cod_original_sg_symbol_H-M 'P 2(1)/n'
_cod_database_code 7151794

loop_
_symmetry_equiv_pos_as_xyz
'x, y, z'
'-x+1/2, y+1/2, -z+1/2'
'-x, -y, -z'
'x-1/2, -y-1/2, z-1/2'

loop_
_atom_site_label
_atom_site_type_symbol
_atom_site_fract_x
_atom_site_fract_y
_atom_site_fract_z
_atom_site_U_iso_or_equiv
_atom_site_adp_type
_atom_site_occupancy
_atom_site_symmetry_multiplicity
_atom_site_calc_flag
_atom_site_refinement_flags
_atom_site_disorder_assembly
_atom_site_disorder_group
C1 C 0.22462(15) 0.49314(12) 0.09481(12) 0.0188(3) Uani 1 1 d . . .
N1 N 0.24468(13) 0.39814(11) 0.12731(10) 0.0190(3) Uani 1 1 d . . .
C2 C 0.12398(15) 0.55022(13) 0.13016(13) 0.0200(3) Uani 1 1 d . . .
C3 C 0.03245(16) 0.49385(13) 0.17539(13) 0.0220(3) Uani 1 1 d . . .
N2 N 0.05914(14) 0.39608(12) 0.20451(12) 0.0249(3) Uani 1 1 d . . .
H02 H 0.005(2) 0.3561(17) 0.2203(18) 0.035(6) Uiso 1 1 d . . .
C4 C -0.08242(16) 0.53984(15) 0.18609(14) 0.0259(4) Uani 1 1 d . . .
H4 H -0.1463 0.5009 0.2115 0.031 Uiso 1 1 calc R . .
C5 C -0.10168(17) 0.64085(15) 0.15981(14) 0.0281(4) Uani 1 1 d . . .
H5 H -0.1789 0.6718 0.1681 0.034 Uiso 1 1 calc R . .
C6 C -0.00900(17) 0.69947(14) 0.12078(14) 0.0265(4) Uani 1 1 d . . .
H6 H -0.0226 0.7702 0.1054 0.032 Uiso 1 1 calc R . .
C7 C 0.10101(16) 0.65439(13) 0.10495(13) 0.0229(4) Uani 1 1 d . . .
H7 H 0.1625 0.6937 0.0767 0.028 Uiso 1 1 calc R . .
C8 C 0.18587(16) 0.36602(13) 0.22002(13) 0.0223(4) Uani 1 1 d . . .
H8 H 0.1901 0.2894 0.2257 0.027 Uiso 1 1 calc R . .
C9 C 0.29960(16) 0.53886(13) 0.01781(13) 0.0217(3) Uani 1 1 d . . .
H9A H 0.3842 0.5126 0.0291 0.033 Uiso 1 1 calc R . .
H9B H 0.3005 0.6138 0.0249 0.033 Uiso 1 1 calc R . .
H9C H 0.2634 0.5202 -0.0513 0.033 Uiso 1 1 calc R . .
C10 C 0.25511(17) 0.41254(14) 0.31584(13) 0.0260(4) Uani 1 1 d . . .
H10A H 0.2530 0.4877 0.3107 0.039 Uiso 1 1 calc R . .
H10B H 0.3410 0.3890 0.3224 0.039 Uiso 1 1 calc R . .
H10C H 0.2160 0.3909 0.3762 0.039 Uiso 1 1 calc R . .
C11 C 0.32265(15) 0.32383(12) 0.07600(13) 0.0195(3) Uani 1 1 d . . .
H11 H 0.3255 0.3482 0.0041 0.023 Uiso 1 1 calc R . .
C12 C 0.26642(16) 0.21627(13) 0.07019(14) 0.0226(4) Uani 1 1 d . . .
H12A H 0.1796 0.2197 0.0395 0.027 Uiso 1 1 calc R . .
H12B H 0.2679 0.1869 0.1399 0.027 Uiso 1 1 calc R . .
C13 C 0.34099(17) 0.14823(13) 0.00459(14) 0.0251(4) Uani 1 1 d . . .
H13A H 0.3050 0.0783 0.0002 0.030 Uiso 1 1 calc R . .
H13B H 0.3369 0.1766 -0.0656 0.030 Uiso 1 1 calc R . .
C14 C 0.47509(17) 0.14236(13) 0.05057(15) 0.0272(4) Uani 1 1 d . . .
H14A H 0.5230 0.1015 0.0050 0.033 Uiso 1 1 calc R . .
H14B H 0.4798 0.1072 0.1177 0.033 Uiso 1 1 calc R . .
C15 C 0.53141(17) 0.24945(14) 0.06465(16) 0.0291(4) Uani 1 1 d . . .
H15A H 0.5379 0.2804 -0.0035 0.035 Uiso 1 1 calc R . .
H15B H 0.6158 0.2436 0.1003 0.035 Uiso 1 1 calc R . .
C16 C 0.45478(16) 0.32014(13) 0.12631(15) 0.0251(4) Uani 1 1 d . . .
H16A H 0.4561 0.2942 0.1973 0.030 Uiso 1 1 calc R . .
H16B H 0.4905 0.3901 0.1291 0.030 Uiso 1 1 calc R . .
C99 C 0.60162(17) 0.57976(14) 0.36626(14) 0.0275(4) Uani 1 1 d . . .
F1 F 0.72414(10) 0.57689(9) 0.38293(10) 0.0390(3) Uani 1 1 d . . .
F2 F 0.56094(14) 0.63335(13) 0.44222(9) 0.0550(4) Uani 1 1 d . . .
F3 F 0.56092(12) 0.48439(10) 0.37163(11) 0.0513(4) Uani 1 1 d . . .
S1 S 0.55170(4) 0.63829(3) 0.24254(3) 0.01906(12) Uani 1 1 d . . .
O1 O 0.60079(12) 0.57037(10) 0.17072(10) 0.0310(3) Uani 1 1 d . . .
O2 O 0.61015(12) 0.73791(9) 0.25094(11) 0.0289(3) Uani 1 1 d . . .
O3 O 0.41936(11) 0.63996(10) 0.23915(10) 0.0265(3) Uani 1 1 d . . .

loop_
_atom_site_aniso_label
_atom_site_aniso_U_11
_atom_site_aniso_U_22
_atom_site_aniso_U_33
_atom_site_aniso_U_23
_atom_site_aniso_U_13
_atom_site_aniso_U_12
C1 0.0210(8) 0.0171(8) 0.0184(8) -0.0023(6) 0.0033(6) -0.0047(6)
N1 0.0211(7) 0.0176(6) 0.0193(7) -0.0002(5) 0.0078(5) -0.0027(5)
C2 0.0194(8) 0.0205(8) 0.0204(8) -0.0020(6) 0.0039(6) -0.0021(6)
C3 0.0227(8) 0.0232(8) 0.0206(8) -0.0030(6) 0.0043(6) -0.0050(7)
N2 0.0224(7) 0.0222(7) 0.0320(8) 0.0009(6) 0.0111(6) -0.0059(6)
C4 0.0194(8) 0.0331(10) 0.0255(9) -0.0028(7) 0.0036(7) -0.0038(7)
C5 0.0211(8) 0.0357(10) 0.0269(9) -0.0043(8) 0.0005(7) 0.0031(7)
C6 0.0287(9) 0.0233(9) 0.0267(9) -0.0013(7) -0.0006(7) 0.0034(7)
C7 0.0249(8) 0.0223(8) 0.0218(8) -0.0005(6) 0.0036(7) -0.0024(7)
C8 0.0274(9) 0.0183(8) 0.0231(8) 0.0022(6) 0.0113(7) -0.0015(7)
C9 0.0262(9) 0.0178(8) 0.0220(8) -0.0003(6) 0.0074(7) -0.0041(6)
C10 0.0309(9) 0.0261(9) 0.0219(9) 0.0012(7) 0.0068(7) 0.0011(7)
C11 0.0239(8) 0.0167(7) 0.0187(8) -0.0006(6) 0.0066(6) -0.0004(6)
C12 0.0225(8) 0.0190(8) 0.0266(9) -0.0028(7) 0.0030(7) -0.0044(6)
C13 0.0330(10) 0.0179(8) 0.0250(9) -0.0026(6) 0.0058(7) -0.0025(7)
C14 0.0303(10) 0.0188(8) 0.0334(10) 0.0003(7) 0.0080(8) 0.0019(7)
C15 0.0216(9) 0.0227(9) 0.0440(11) -0.0035(8) 0.0088(8) -0.0017(7)
C16 0.0210(8) 0.0216(8) 0.0329(10) -0.0044(7) 0.0041(7) -0.0051(7)
C99 0.0251(9) 0.0311(10) 0.0265(9) 0.0058(7) 0.0032(7) -0.0027(7)
F1 0.0243(6) 0.0430(7) 0.0473(7) 0.0154(6) -0.0075(5) -0.0010(5)
F2 0.0574(9) 0.0878(11) 0.0209(6) -0.0033(6) 0.0090(6) 0.0096(8)
F3 0.0433(7) 0.0418(7) 0.0666(9) 0.0300(7) -0.0044(6) -0.0143(6)
S1 0.0189(2) 0.0195(2) 0.0196(2) -0.00091(15) 0.00579(15) 0.00299(15)
O1 0.0293(7) 0.0351(7) 0.0302(7) -0.0115(6) 0.0106(5) 0.0035(6)
O2 0.0263(7) 0.0196(6) 0.0424(8) 0.0028(5) 0.0106(6) 0.0020(5)
O3 0.0204(6) 0.0305(7) 0.0288(7) -0.0026(5) 0.0037(5) 0.0036(5)

loop_
_atom_type_symbol
_atom_type_description
_atom_type_scat_dispersion_real
_atom_type_scat_dispersion_imag
_atom_type_scat_source
C C 0.0033 0.0016 'International Tables Vol C Tables 4.2.6.8 and 6.1.1.4'
H H 0.0000 0.0000 'International Tables Vol C Tables 4.2.6.8 and 6.1.1.4'
N N 0.0061 0.0033 'International Tables Vol C Tables 4.2.6.8 and 6.1.1.4'
O O 0.0106 0.0060 'International Tables Vol C Tables 4.2.6.8 and 6.1.1.4'
F F 0.0171 0.0103 'International Tables Vol C Tables 4.2.6.8 and 6.1.1.4'
S S 0.1246 0.1234 'International Tables Vol C Tables 4.2.6.8 and 6.1.1.4'

loop_
_geom_angle_atom_site_label_1
_geom_angle_atom_site_label_2
_geom_angle_atom_site_label_3
_geom_angle
_geom_angle_site_symmetry_1
_geom_angle_site_symmetry_3
_geom_angle_publ_flag
N1 C1 C2 118.99(14) . . ?
N1 C1 C9 120.66(15) . . ?
C2 C1 C9 120.25(14) . . ?
C1 N1 C11 122.93(13) . . ?
C1 N1 C8 117.07(13) . . ?
C11 N1 C8 119.99(13) . . ?
C7 C2 C3 118.66(15) . . ?
C7 C2 C1 122.78(15) . . ?
C3 C2 C1 117.48(15) . . ?
N2 C3 C4 122.61(16) . . ?
N2 C3 C2 117.74(16) . . ?
C4 C3 C2 119.64(16) . . ?
C3 N2 C8 118.28(14) . . ?
C5 C4 C3 119.80(17) . . ?
C4 C5 C6 121.05(17) . . ?
C7 C6 C5 119.84(17) . . ?
C6 C7 C2 120.78(16) . . ?
N2 C8 N1 107.40(14) . . ?
N2 C8 C10 113.32(14) . . ?
N1 C8 C10 110.11(14) . . ?
N1 C11 C16 112.50(13) . . ?
N1 C11 C12 111.79(13) . . ?
C16 C11 C12 110.46(14) . . ?
C11 C12 C13 108.94(14) . . ?
C14 C13 C12 110.57(14) . . ?
C13 C14 C15 111.04(14) . . ?
C14 C15 C16 112.19(15) . . ?
C11 C16 C15 109.53(14) . . ?
F3 C99 F2 108.15(16) . . ?
F3 C99 F1 107.54(15) . . ?
F2 C99 F1 107.45(16) . . ?
F3 C99 S1 111.67(13) . . ?
F2 C99 S1 110.91(13) . . ?
F1 C99 S1 110.94(12) . . ?
O1 S1 O3 115.54(8) . . ?
O1 S1 O2 114.23(8) . . ?
O3 S1 O2 114.95(8) . . ?
O1 S1 C99 103.36(9) . . ?
O3 S1 C99 103.72(8) . . ?
O2 S1 C99 102.68(8) . . ?

loop_
_geom_bond_atom_site_label_1
_geom_bond_atom_site_label_2
_geom_bond_distance
_geom_bond_site_symmetry_2
_geom_bond_publ_flag
C1 N1 1.319(2) . ?
C1 C2 1.442(2) . ?
C1 C9 1.490(2) . ?
N1 C11 1.494(2) . ?
N1 C8 1.494(2) . ?
C2 C7 1.412(2) . ?
C2 C3 1.419(2) . ?
C3 N2 1.351(2) . ?
C3 C4 1.408(2) . ?
N2 C8 1.430(2) . ?
C4 C5 1.370(3) . ?
C5 C6 1.405(3) . ?
C6 C7 1.371(2) . ?
C8 C10 1.522(3) . ?
C11 C16 1.520(2) . ?
C11 C12 1.527(2) . ?
C12 C13 1.528(2) . ?
C13 C14 1.523(3) . ?
C14 C15 1.526(2) . ?
C15 C16 1.531(2) . ?
C99 F3 1.323(2) . ?
C99 F2 1.331(2) . ?
C99 F1 1.331(2) . ?
C99 S1 1.8240(19) . ?
S1 O1 1.4367(13) . ?
S1 O3 1.4390(13) . ?
S1 O2 1.4437(13) . ?

loop_
_geom_hbond_atom_site_label_D
_geom_hbond_atom_site_label_H
_geom_hbond_atom_site_label_A
_geom_hbond_distance_DH
_geom_hbond_distance_HA
_geom_hbond_distance_DA
_geom_hbond_angle_DHA
_geom_hbond_site_symmetry_A
N2 H02 O2 0.83(2) 2.05(2) 2.8663(19) 170(2) 2_545
C8 H8 O3 1.00 2.35 3.223(2) 144.9 2_545
C9 H9C O1 0.98 2.56 3.146(2) 118.7 3_665

loop_
_geom_torsion_atom_site_label_1
_geom_torsion_atom_site_label_2
_geom_torsion_atom_site_label_3
_geom_torsion_atom_site_label_4
_geom_torsion
_geom_torsion_site_symmetry_1
_geom_torsion_site_symmetry_2
_geom_torsion_site_symmetry_3
_geom_torsion_site_symmetry_4
_geom_torsion_publ_flag
C2 C1 N1 C11 163.44(15) . . . . ?
C9 C1 N1 C11 -12.8(2) . . . . ?
C2 C1 N1 C8 -16.8(2) . . . . ?
C9 C1 N1 C8 166.92(14) . . . . ?
N1 C1 C2 C7 175.55(15) . . . . ?
C9 C1 C2 C7 -8.2(2) . . . . ?
N1 C1 C2 C3 -16.5(2) . . . . ?
C9 C1 C2 C3 159.77(15) . . . . ?
C7 C2 C3 N2 -176.15(15) . . . . ?
C1 C2 C3 N2 15.4(2) . . . . ?
C7 C2 C3 C4 5.4(2) . . . . ?
C1 C2 C3 C4 -163.12(15) . . . . ?
C4 C3 N2 C8 -161.36(16) . . . . ?
C2 C3 N2 C8 20.2(2) . . . . ?
N2 C3 C4 C5 176.77(17) . . . . ?
C2 C3 C4 C5 -4.8(3) . . . . ?
C3 C4 C5 C6 0.9(3) . . . . ?
C4 C5 C6 C7 2.5(3) . . . . ?
C5 C6 C7 C2 -1.8(3) . . . . ?
C3 C2 C7 C6 -2.0(2) . . . . ?
C1 C2 C7 C6 165.78(16) . . . . ?
C3 N2 C8 N1 -50.2(2) . . . . ?
C3 N2 C8 C10 71.6(2) . . . . ?
C1 N1 C8 N2 48.46(19) . . . . ?
C11 N1 C8 N2 -131.79(15) . . . . ?
C1 N1 C8 C10 -75.36(18) . . . . ?
C11 N1 C8 C10 104.39(17) . . . . ?
C1 N1 C11 C16 95.85(18) . . . . ?
C8 N1 C11 C16 -83.87(18) . . . . ?
C1 N1 C11 C12 -139.18(16) . . . . ?
C8 N1 C11 C12 41.1(2) . . . . ?
N1 C11 C12 C13 172.43(14) . . . . ?
C16 C11 C12 C13 -61.48(18) . . . . ?
C11 C12 C13 C14 59.37(19) . . . . ?
C12 C13 C14 C15 -55.7(2) . . . . ?
C13 C14 C15 C16 53.8(2) . . . . ?
N1 C11 C16 C15 -175.37(14) . . . . ?
C12 C11 C16 C15 58.94(19) . . . . ?
C14 C15 C16 C11 -55.0(2) . . . . ?
F3 C99 S1 O1 -58.14(15) . . . . ?
F2 C99 S1 O1 -178.84(13) . . . . ?
F1 C99 S1 O1 61.81(15) . . . . ?
F3 C99 S1 O3 62.80(15) . . . . ?
F2 C99 S1 O3 -57.91(15) . . . . ?
F1 C99 S1 O3 -177.25(13) . . . . ?
F3 C99 S1 O2 -177.21(13) . . . . ?
F2 C99 S1 O2 62.09(15) . . . . ?
F1 C99 S1 O2 -57.25(15) . . . . ?
